data_7017102
loop_
_publ_author_name
'Moock, Klaus H.'
'Wong, Ken M.'
'Boer\'e, Ren\'e T'

_publ_section_title
;
 1,5,2,4,6,8-Dithiatetrazocine. Synthesis, computation, crystallography
 and voltammetry of the parent heterocycle.
;
_journal_issue 43
_journal_name_full 'Dalton transactions (Cambridge, England : 2003)'
_journal_page_first 11599
_journal_page_last 11604
_journal_paper_doi 10.1039/c1dt11418b
_journal_volume 40
_journal_year 2011
_chemical_formula_moiety 'N4 S4'
_chemical_formula_sum 'N4 S4'
_chemical_formula_weight 184.28
_chemical_name_common 'tetranitrogen tetrasulfide'
_chemical_name_systematic
;
tetranitrogen tetrasulfide
;
_space_group_IT_number 14
_symmetry_cell_setting monoclinic
_symmetry_Int_Tables_number 14
_symmetry_space_group_name_Hall '-P 2yn'
_symmetry_space_group_name_H-M 'P 1 21/n 1'
_atom_sites_solution_primary direct
_atom_sites_solution_secondary difmap
_audit_creation_method SHELXL-97
_cell_angle_alpha 90.00
_cell_angle_beta 93.402(4)
_cell_angle_gamma 90.00
_cell_formula_units_Z 4
_cell_length_a 8.647(3)
_cell_length_b 7.101(3)
_cell_length_c 8.732(3)
_cell_measurement_reflns_used 2555
_cell_measurement_temperature 173(2)
_cell_measurement_theta_max 27.44
_cell_measurement_theta_min 3.22
_cell_volume 535.2(3)
_computing_cell_refinement 'SAINT-Plus (Bruker, 2006)'
_computing_data_collection 'APEX2 (Bruker, 2006)'
_computing_data_reduction SAINT-Plus
_computing_molecular_graphics 'Mercury (Macrae <i>et al.</i>, 2006)'
_computing_publication_material 'publCIF (Westrip, 2007)'
_computing_structure_refinement 'SHELXTL (Sheldrick, 2008)'
_computing_structure_solution 'SHELXS (Sheldrick, 2008)'
_diffrn_ambient_pressure 101
_diffrn_ambient_temperature 173(2)
_diffrn_measured_fraction_theta_full 0.999
_diffrn_measured_fraction_theta_max 0.997
_diffrn_measurement_device_type
;
Bruker ApexII CCD area-detector diffractometer
;
_diffrn_measurement_method 'phi and omega scans'
_diffrn_radiation_monochromator graphite
_diffrn_radiation_probe x-ray
_diffrn_radiation_type MoK\a
_diffrn_radiation_wavelength 0.71073
_diffrn_reflns_av_R_equivalents 0.0561
_diffrn_reflns_av_sigmaI/netI 0.0517
_diffrn_reflns_limit_h_max 11
_diffrn_reflns_limit_h_min -11
_diffrn_reflns_limit_k_max 9
_diffrn_reflns_limit_k_min -9
_diffrn_reflns_limit_l_max 11
_diffrn_reflns_limit_l_min -11
_diffrn_reflns_number 5966
_diffrn_reflns_theta_full 25.25
_diffrn_reflns_theta_max 27.48
_diffrn_reflns_theta_min 3.22
_diffrn_source 'fine-focus sealed tube'
_diffrn_source_type 'Bruker D8'
_exptl_absorpt_coefficient_mu 1.649
_exptl_absorpt_correction_T_max 0.7455
_exptl_absorpt_correction_T_min 0.610
_exptl_absorpt_correction_type multi-scan
_exptl_absorpt_process_details
;
SADABS (Bruker, 2006)
;
_exptl_crystal_colour Yellow
_exptl_crystal_density_diffrn 2.287
_exptl_crystal_description Needle
_exptl_crystal_F_000 368
_exptl_crystal_recrystallization_method 'Slow cooling'
_exptl_crystal_size_max 0.287
_exptl_crystal_size_mid 0.095
_exptl_crystal_size_min 0.030
_refine_diff_density_max 0.333
_refine_diff_density_min -0.394
_refine_diff_density_rms 0.081
_refine_ls_goodness_of_fit_ref 0.941
_refine_ls_matrix_type full
_refine_ls_number_parameters 73
_refine_ls_number_reflns 1228
_refine_ls_number_restraints 0
_refine_ls_restrained_S_all 0.941
_refine_ls_R_factor_all 0.0450
_refine_ls_R_factor_gt 0.0299
_refine_ls_shift/su_max 0.000
_refine_ls_shift/su_mean 0.000
_refine_ls_structure_factor_coef Fsqd
_refine_ls_weighting_details 'calc w=1/[\s^2^(Fo^2^)+(0.0241P)^2^+0.0000P] where P=(Fo^2^+2Fc^2^)/3'
_refine_ls_weighting_scheme calc
_refine_ls_wR_factor_gt 0.0580
_refine_ls_wR_factor_ref 0.0611
_reflns_number_gt 958
_reflns_number_total 1228
_reflns_threshold_expression >2sigma(I)
_cod_data_source_file c1dt11418b.txt
_cod_data_source_block S4N4
_cod_depositor_comments
;
The following automatic conversions were performed:

'_symmetry_cell_setting' value 'Monoclinic' changed to 'monoclinic'
according to /home/saulius/struct/CIF-dictionaries/cif_core.dic
dictionary named 'cif_core.dic' version 2.4.1 from 2010-06-29.

Automatic conversion script
Id: cif_fix_values 1715 2011-07-08 13:25:40Z adriana 

The following automatic conversions were performed:

data name '_iucr_refine_instruction_details' was replaced with
'_iucr_refine_instructions_details' as specified in the replacement
file 'data/replacement-values/replacement_tags.lst'.

Automatic conversion script
Id: cif_correct_tags 9268 2022-04-12 08:56:07Z antanas 
;
_cod_original_sg_symbol_Hall -P2yn
_cod_original_sg_symbol_H-M P2(1)/n
_cod_database_code 7017102

loop_
_symmetry_equiv_pos_as_xyz
'x, y, z'
'-x+1/2, y+1/2, -z+1/2'
'-x, -y, -z'
'x-1/2, -y-1/2, z-1/2'

loop_
_atom_site_label
_atom_site_type_symbol
_atom_site_fract_x
_atom_site_fract_y
_atom_site_fract_z
_atom_site_U_iso_or_equiv
_atom_site_adp_type
_atom_site_occupancy
_atom_site_symmetry_multiplicity
_atom_site_calc_flag
S1 S 0.59822(8) 0.20860(10) 1.15140(8) 0.02104(18) Uani 1 1 d
S3 S 0.55930(8) 0.29842(10) 0.85055(8) 0.02218(18) Uani 1 1 d
S2 S 0.77366(8) 0.04704(10) 0.95985(8) 0.02674(19) Uani 1 1 d
S4 S 0.80358(8) 0.42187(10) 1.00614(8) 0.02741(19) Uani 1 1 d
N1 N 0.7178(3) 0.3838(3) 1.1648(2) 0.0249(6) Uani 1 1 d
N2 N 0.8921(3) 0.2242(3) 0.9741(3) 0.0307(6) Uani 1 1 d
N3 N 0.6494(3) 0.1043(3) 0.8190(2) 0.0249(6) Uani 1 1 d
N4 N 0.4759(3) 0.2631(3) 1.0097(2) 0.0213(5) Uani 1 1 d

loop_
_atom_site_aniso_label
_atom_site_aniso_U_11
_atom_site_aniso_U_22
_atom_site_aniso_U_33
_atom_site_aniso_U_23
_atom_site_aniso_U_13
_atom_site_aniso_U_12
S1 0.0246(4) 0.0226(4) 0.0160(3) 0.0031(3) 0.0011(3) -0.0014(3)
S3 0.0267(4) 0.0228(4) 0.0167(4) 0.0029(3) -0.0010(3) -0.0002(3)
S2 0.0250(4) 0.0276(4) 0.0277(4) -0.0014(3) 0.0019(3) 0.0055(3)
S4 0.0280(4) 0.0296(4) 0.0246(4) 0.0000(3) 0.0010(3) -0.0123(3)
N1 0.0317(14) 0.0257(13) 0.0169(12) -0.0016(10) -0.0010(10) -0.0076(11)
N2 0.0183(13) 0.0408(16) 0.0333(15) 0.0009(12) 0.0045(11) -0.0025(11)
N3 0.0314(14) 0.0233(13) 0.0197(12) -0.0056(10) -0.0002(11) 0.0013(11)
N4 0.0201(12) 0.0218(13) 0.0222(13) 0.0032(10) 0.0025(10) 0.0000(10)

loop_
_atom_type_symbol
_atom_type_description
_atom_type_scat_dispersion_real
_atom_type_scat_dispersion_imag
_atom_type_scat_source
N N 0.0061 0.0033 'International Tables Vol C Tables 4.2.6.8 and 6.1.1.4'
S S 0.1246 0.1234 'International Tables Vol C Tables 4.2.6.8 and 6.1.1.4'

loop_
_geom_angle_atom_site_label_1
_geom_angle_atom_site_label_2
_geom_angle_atom_site_label_3
_geom_angle
N1 S1 N4 104.83(12)
N3 S3 N4 104.91(12)
N2 S2 N3 104.39(13)
N2 S4 N1 104.18(12)
S1 N1 S4 112.76(13)
S2 N2 S4 112.31(14)
S3 N3 S2 112.71(13)
S3 N4 S1 112.72(14)

loop_
_geom_bond_atom_site_label_1
_geom_bond_atom_site_label_2
_geom_bond_distance
S1 N1 1.617(2)
S1 N4 1.626(2)
S3 N3 1.615(2)
S3 N4 1.623(2)
S2 N2 1.622(2)
S2 N3 1.636(2)
S4 N2 1.631(3)
S4 N1 1.632(2)

loop_
_geom_torsion_atom_site_label_1
_geom_torsion_atom_site_label_2
_geom_torsion_atom_site_label_3
_geom_torsion_atom_site_label_4
_geom_torsion
N4 S1 N1 S4 -57.71(16)
N2 S4 N1 S1 -58.69(17)
N3 S2 N2 S4 58.11(17)
N1 S4 N2 S2 58.16(17)
N4 S3 N3 S2 -57.74(16)
N2 S2 N3 S3 -58.85(17)
N3 S3 N4 S1 58.07(15)
N1 S1 N4 S3 58.14(16)
